data_2212261
loop_
_publ_author_name
'Neng-Fang She'
'Yu-Jie Ding'
'Shuai Wang'

_publ_section_title 2-[2,3-Bis(bromomethyl)-4-methoxyphenyl]-2,3-dihydro-1<i>H</i>-isoindole-1,3-dione
_journal_coeditor_code IS2145
_journal_issue 2
_journal_name_full 'Acta Crystallographica Section E'
_journal_page_first o925
_journal_page_last o926
_journal_paper_doi 10.1107/S1600536807003339
_journal_volume 63
_journal_year 2007
_chemical_formula_iupac 'C17 H13 Br2 N O3'
_chemical_formula_moiety 'C17 H13 Br2 N O3'
_chemical_formula_sum 'C17 H13 Br2 N O3'
_chemical_formula_weight 439.10
_chemical_name_systematic
;
2-[2,3-Bis(bromomethyl)-4-methoxyphenyl]-2,3-dihydro-1H-isoindole-1,3-dione
;
_space_group_IT_number 2
_symmetry_cell_setting triclinic
_symmetry_space_group_name_Hall '-P 1'
_symmetry_space_group_name_H-M 'P -1'
_atom_sites_solution_hydrogens geom
_atom_sites_solution_primary direct
_atom_sites_solution_secondary difmap
_audit_creation_method SHELXL-97
_cell_angle_alpha 83.426(2)
_cell_angle_beta 86.704(2)
_cell_angle_gamma 80.736(2)
_cell_formula_units_Z 2
_cell_length_a 8.7439(11)
_cell_length_b 8.7491(12)
_cell_length_c 11.0206(15)
_cell_measurement_reflns_used 3969
_cell_measurement_temperature 298(2)
_cell_measurement_theta_max 27.54
_cell_measurement_theta_min 2.36
_cell_volume 825.97(19)
_computing_cell_refinement 'SAINT (Bruker, 2001)'
_computing_data_collection 'SMART (Bruker, 2001)'
_computing_data_reduction SAINT
_computing_molecular_graphics 'PLATON (Spek, 2003)'
_computing_structure_refinement 'SHELXL97 (Sheldrick, 1997)'
_computing_structure_solution 'SHELXS97 (Sheldrick, 1997)'
_diffrn_ambient_temperature 298(2)
_diffrn_measured_fraction_theta_full 0.983
_diffrn_measured_fraction_theta_max 0.983
_diffrn_measurement_device_type 'Bruker SMART 4K CCD area-detector'
_diffrn_measurement_method '\f and \w'
_diffrn_radiation_monochromator graphite
_diffrn_radiation_source 'fine-focus sealed tube'
_diffrn_radiation_type MoK\a
_diffrn_radiation_wavelength 0.71073
_diffrn_reflns_av_R_equivalents 0.0366
_diffrn_reflns_av_sigmaI/netI 0.0542
_diffrn_reflns_limit_h_max 11
_diffrn_reflns_limit_h_min -10
_diffrn_reflns_limit_k_max 11
_diffrn_reflns_limit_k_min -11
_diffrn_reflns_limit_l_max 13
_diffrn_reflns_limit_l_min -13
_diffrn_reflns_number 6896
_diffrn_reflns_theta_full 27.00
_diffrn_reflns_theta_max 27.00
_diffrn_reflns_theta_min 1.86
_diffrn_standards_number 0
_exptl_absorpt_coefficient_mu 4.920
_exptl_absorpt_correction_T_max 0.374
_exptl_absorpt_correction_T_min 0.374
_exptl_absorpt_correction_type multi-scan
_exptl_absorpt_process_details '(SADABS; Sheldrick, 2003)'
_exptl_crystal_colour colorless
_exptl_crystal_density_diffrn 1.766
_exptl_crystal_density_method 'not measured'
_exptl_crystal_description block
_exptl_crystal_F_000 432
_exptl_crystal_size_max 0.20
_exptl_crystal_size_mid 0.20
_exptl_crystal_size_min 0.20
_refine_diff_density_max 1.260
_refine_diff_density_min -0.619
_refine_ls_extinction_method none
_refine_ls_goodness_of_fit_ref 1.106
_refine_ls_hydrogen_treatment constr
_refine_ls_matrix_type full
_refine_ls_number_parameters 209
_refine_ls_number_reflns 3536
_refine_ls_number_restraints 0
_refine_ls_restrained_S_all 1.106
_refine_ls_R_factor_all 0.0579
_refine_ls_R_factor_gt 0.0427
_refine_ls_shift/su_max 0.000
_refine_ls_shift/su_mean 0.000
_refine_ls_structure_factor_coef Fsqd
_refine_ls_weighting_details 'calc w=1/[\s^2^(Fo^2^)+(0.0667P)^2^+0.0266P] where P=(Fo^2^+2Fc^2^)/3'
_refine_ls_weighting_scheme calc
_refine_ls_wR_factor_gt 0.1228
_refine_ls_wR_factor_ref 0.1280
_reflns_number_gt 2727
_reflns_number_total 3536
_reflns_threshold_expression I>2\s(I)
_cod_data_source_file is2145.cif
_cod_data_source_block I
_cod_depositor_comments
;
The following automatic conversions were performed:
'_symmetry_cell_setting' value 'Triclinic' changed to 'triclinic'
according to '/home/saulius/struct/CIF-dictionaries/cif_core.dic'
dictionary named 'cif_core.dic' version 2.4.1 from 2010-06-29.

Automatic conversion script
Id: cif_fix_enum 1527 2010-12-29 10:47:43Z saulius 

The following automatic conversions were performed:

'_symmetry_cell_setting' value 'Triclinic' changed to 'triclinic'
according to /home/saulius/struct/CIF-dictionaries/cif_core.dic
dictionary named 'cif_core.dic' version 2.4.1 from 2010-06-29.

Automatic conversion script
Id: cif_fix_values 1715 2011-07-08 13:25:40Z adriana 
;
_cod_database_code 2212261
_cod_database_fobs_code 2212261

loop_
_symmetry_equiv_pos_as_xyz
'x, y, z'
'-x, -y, -z'

loop_
_atom_site_type_symbol
_atom_site_label
_atom_site_fract_x
_atom_site_fract_y
_atom_site_fract_z
_atom_site_U_iso_or_equiv
_atom_site_adp_type
_atom_site_calc_flag
_atom_site_refinement_flags
_atom_site_occupancy
Br Br1 1.00614(4) 0.52729(5) 0.26155(4) 0.05687(17) Uani d . 1
Br Br2 0.89205(5) 0.18200(4) 0.49864(4) 0.05818(17) Uani d . 1
C C1 0.3425(5) 0.1412(5) 0.4182(4) 0.0543(10) Uani d . 1
H H1A 0.2509 0.2176 0.4080 0.081 Uiso calc R 1
H H1B 0.3243 0.0631 0.4837 0.081 Uiso calc R 1
H H1C 0.3675 0.0933 0.3439 0.081 Uiso calc R 1
C C2 0.5120(4) 0.3310(4) 0.3669(3) 0.0392(8) Uani d . 1
C C3 0.4427(4) 0.3852(4) 0.2571(3) 0.0430(8) Uani d . 1
H H3 0.3630 0.3389 0.2321 0.052 Uiso calc R 1
C C4 0.4929(4) 0.5081(4) 0.1852(3) 0.0413(8) Uani d . 1
H H4 0.4452 0.5461 0.1122 0.050 Uiso calc R 1
C C5 0.6138(4) 0.5760(4) 0.2202(3) 0.0382(7) Uani d . 1
C C6 0.6874(4) 0.5210(4) 0.3299(3) 0.0350(7) Uani d . 1
C C7 0.6343(4) 0.3983(4) 0.4045(3) 0.0351(7) Uani d . 1
C C8 0.8217(4) 0.5909(4) 0.3636(3) 0.0443(8) Uani d . 1
H H8A 0.8434 0.5582 0.4488 0.053 Uiso calc R 1
H H8B 0.7957 0.7035 0.3536 0.053 Uiso calc R 1
C C9 0.7055(4) 0.3329(4) 0.5235(3) 0.0419(8) Uani d . 1
H H9A 0.6307 0.2826 0.5756 0.050 Uiso calc R 1
H H9B 0.7317 0.4169 0.5645 0.050 Uiso calc R 1
N N1 0.6633(4) 0.7028(3) 0.1428(3) 0.0420(7) Uani d . 1
C C10 0.6340(5) 0.8583(4) 0.1695(4) 0.0528(10) Uani d . 1
C C11 0.7085(5) 0.9473(4) 0.0669(4) 0.0541(10) Uani d . 1
C C12 0.7219(5) 1.1034(5) 0.0492(5) 0.0696(13) Uani d . 1
H H12 0.6791 1.1706 0.1061 0.084 Uiso calc R 1
C C13 0.8001(6) 1.1565(6) -0.0544(6) 0.0785(16) Uani d . 1
H H13 0.8096 1.2615 -0.0682 0.094 Uiso calc R 1
C C14 0.8652(7) 1.0569(6) -0.1386(5) 0.0800(16) Uani d . 1
H H14 0.9179 1.0958 -0.2081 0.096 Uiso calc R 1
C C15 0.8530(6) 0.8971(6) -0.1209(4) 0.0657(12) Uani d . 1
H H15 0.8968 0.8288 -0.1767 0.079 Uiso calc R 1
C C16 0.7725(5) 0.8476(4) -0.0165(3) 0.0486(9) Uani d . 1
C C17 0.7417(4) 0.6886(4) 0.0294(3) 0.0441(8) Uani d . 1
O O1 0.4677(3) 0.2143(3) 0.4460(2) 0.0530(7) Uani d . 1
O O2 0.5671(4) 0.9021(3) 0.2597(3) 0.0820(11) Uani d . 1
O O3 0.7720(3) 0.5687(3) -0.0177(2) 0.0565(7) Uani d . 1

loop_
_atom_site_aniso_label
_atom_site_aniso_U_11
_atom_site_aniso_U_22
_atom_site_aniso_U_33
_atom_site_aniso_U_12
_atom_site_aniso_U_13
_atom_site_aniso_U_23
Br1 0.0407(2) 0.0618(3) 0.0679(3) -0.01476(18) 0.00563(19) -0.0003(2)
Br2 0.0474(3) 0.0465(2) 0.0747(3) 0.00119(17) -0.0061(2) 0.00815(19)
C1 0.047(2) 0.051(2) 0.065(3) -0.0170(17) 0.0072(19) -0.0013(19)
C2 0.0358(17) 0.0404(16) 0.0394(19) -0.0069(13) 0.0047(15) 0.0023(14)
C3 0.0372(18) 0.0542(19) 0.039(2) -0.0117(15) -0.0030(15) -0.0063(16)
C4 0.0411(18) 0.0519(19) 0.0294(18) -0.0066(15) -0.0028(15) 0.0029(15)
C5 0.0405(18) 0.0399(16) 0.0322(18) -0.0048(14) 0.0025(15) 0.0006(14)
C6 0.0370(17) 0.0376(15) 0.0296(17) -0.0042(13) 0.0009(14) -0.0036(13)
C7 0.0348(16) 0.0372(15) 0.0321(17) -0.0037(13) -0.0011(14) -0.0008(13)
C8 0.0427(19) 0.0453(18) 0.046(2) -0.0107(15) -0.0002(17) -0.0044(16)
C9 0.0410(18) 0.0433(17) 0.039(2) -0.0012(14) -0.0042(16) 0.0005(15)
N1 0.0477(17) 0.0408(14) 0.0358(16) -0.0081(12) 0.0053(13) 0.0019(12)
C10 0.057(2) 0.0407(18) 0.054(2) -0.0011(16) 0.007(2) 0.0062(18)
C11 0.052(2) 0.0482(19) 0.057(2) -0.0072(17) -0.003(2) 0.0120(18)
C12 0.071(3) 0.045(2) 0.086(3) -0.003(2) 0.001(3) 0.010(2)
C13 0.079(3) 0.055(3) 0.097(4) -0.023(2) -0.008(3) 0.029(3)
C14 0.089(4) 0.088(3) 0.062(3) -0.038(3) -0.011(3) 0.035(3)
C15 0.069(3) 0.083(3) 0.046(2) -0.027(2) -0.004(2) 0.012(2)
C16 0.052(2) 0.059(2) 0.035(2) -0.0175(18) -0.0078(17) 0.0080(17)
C17 0.045(2) 0.056(2) 0.0335(19) -0.0174(16) -0.0063(16) 0.0041(17)
O1 0.0578(16) 0.0544(14) 0.0486(16) -0.0250(12) -0.0070(13) 0.0122(12)
O2 0.111(3) 0.0506(16) 0.076(2) -0.0005(16) 0.040(2) -0.0089(16)
O3 0.0694(18) 0.0612(16) 0.0435(15) -0.0228(14) 0.0075(14) -0.0124(13)

loop_
_atom_type_symbol
_atom_type_description
_atom_type_scat_dispersion_real
_atom_type_scat_dispersion_imag
_atom_type_scat_source
C C 0.0033 0.0016 'International Tables Vol C Tables 4.2.6.8 and 6.1.1.4'
H H 0.0000 0.0000 'International Tables Vol C Tables 4.2.6.8 and 6.1.1.4'
O O 0.0106 0.0060 'International Tables Vol C Tables 4.2.6.8 and 6.1.1.4'
N N 0.0061 0.0033 'International Tables Vol C Tables 4.2.6.8 and 6.1.1.4'
Br Br -0.2901 2.4595 'International Tables Vol C Tables 4.2.6.8 and 6.1.1.4'

loop_
_geom_angle_atom_site_label_1
_geom_angle_atom_site_label_2
_geom_angle_atom_site_label_3
_geom_angle
O1 C1 H1A 109.5
O1 C1 H1B 109.5
H1A C1 H1B 109.5
O1 C1 H1C 109.5
H1A C1 H1C 109.5
H1B C1 H1C 109.5
O1 C2 C3 124.0(3)
O1 C2 C7 115.3(3)
C3 C2 C7 120.7(3)
C4 C3 C2 119.4(3)
C4 C3 H3 120.3
C2 C3 H3 120.3
C3 C4 C5 120.8(3)
C3 C4 H4 119.6
C5 C4 H4 119.6
C4 C5 C6 120.6(3)
C4 C5 N1 119.2(3)
C6 C5 N1 120.2(3)
C7 C6 C5 118.7(3)
C7 C6 C8 121.4(3)
C5 C6 C8 119.9(3)
C6 C7 C2 119.7(3)
C6 C7 C9 122.3(3)
C2 C7 C9 118.0(3)
C6 C8 Br1 111.0(2)
C6 C8 H8A 109.4
Br1 C8 H8A 109.4
C6 C8 H8B 109.4
Br1 C8 H8B 109.4
H8A C8 H8B 108.0
C7 C9 Br2 111.3(2)
C7 C9 H9A 109.4
Br2 C9 H9A 109.4
C7 C9 H9B 109.4
Br2 C9 H9B 109.4
H9A C9 H9B 108.0
C17 N1 C10 111.7(3)
C17 N1 C5 124.4(3)
C10 N1 C5 123.9(3)
O2 C10 N1 125.1(3)
O2 C10 C11 129.6(4)
N1 C10 C11 105.2(3)
C16 C11 C12 121.0(4)
C16 C11 C10 109.1(3)
C12 C11 C10 129.9(4)
C13 C12 C11 118.1(5)
C13 C12 H12 120.9
C11 C12 H12 120.9
C12 C13 C14 121.2(4)
C12 C13 H13 119.4
C14 C13 H13 119.4
C13 C14 C15 121.0(4)
C13 C14 H14 119.5
C15 C14 H14 119.5
C16 C15 C14 116.4(5)
C16 C15 H15 121.8
C14 C15 H15 121.8
C11 C16 C15 122.2(4)
C11 C16 C17 108.2(3)
C15 C16 C17 129.6(4)
O3 C17 N1 124.5(3)
O3 C17 C16 129.8(3)
N1 C17 C16 105.7(3)
C2 O1 C1 119.7(3)

loop_
_geom_bond_atom_site_label_1
_geom_bond_atom_site_label_2
_geom_bond_distance
Br1 C8 1.954(4)
Br2 C9 1.954(3)
C1 O1 1.419(4)
C1 H1A 0.9600
C1 H1B 0.9600
C1 H1C 0.9600
C2 O1 1.355(4)
C2 C3 1.385(5)
C2 C7 1.404(5)
C3 C4 1.376(5)
C3 H3 0.9300
C4 C5 1.385(5)
C4 H4 0.9300
C5 C6 1.402(5)
C5 N1 1.429(4)
C6 C7 1.399(4)
C6 C8 1.491(5)
C7 C9 1.497(4)
C8 H8A 0.9700
C8 H8B 0.9700
C9 H9A 0.9700
C9 H9B 0.9700
N1 C17 1.398(5)
N1 C10 1.405(5)
C10 O2 1.194(5)
C10 C11 1.479(5)
C11 C16 1.373(6)
C11 C12 1.380(5)
C12 C13 1.370(7)
C12 H12 0.9300
C13 C14 1.383(8)
C13 H13 0.9300
C14 C15 1.410(7)
C14 H14 0.9300
C15 C16 1.377(6)
C15 H15 0.9300
C16 C17 1.486(5)
C17 O3 1.208(4)

loop_
_geom_hbond_atom_site_label_D
_geom_hbond_atom_site_label_H
_geom_hbond_atom_site_label_A
_geom_hbond_site_symmetry_A
_geom_hbond_distance_DH
_geom_hbond_distance_HA
_geom_hbond_distance_DA
_geom_hbond_angle_DHA
C1 H1C O2 1_545 0.96 2.44 3.225(5) 139

loop_
_geom_torsion_atom_site_label_1
_geom_torsion_atom_site_label_2
_geom_torsion_atom_site_label_3
_geom_torsion_atom_site_label_4
_geom_torsion
O1 C2 C3 C4 177.7(3)
C7 C2 C3 C4 -1.1(5)
C2 C3 C4 C5 1.3(5)
C3 C4 C5 C6 -0.1(5)
C3 C4 C5 N1 179.6(3)
C4 C5 C6 C7 -1.3(5)
N1 C5 C6 C7 179.0(3)
C4 C5 C6 C8 177.3(3)
N1 C5 C6 C8 -2.3(5)
C5 C6 C7 C2 1.5(5)
C8 C6 C7 C2 -177.2(3)
C5 C6 C7 C9 -179.6(3)
C8 C6 C7 C9 1.7(5)
O1 C2 C7 C6 -179.2(3)
C3 C2 C7 C6 -0.3(5)
O1 C2 C7 C9 1.8(4)
C3 C2 C7 C9 -179.2(3)
C7 C6 C8 Br1 106.2(3)
C5 C6 C8 Br1 -72.4(3)
C6 C7 C9 Br2 -82.4(3)
C2 C7 C9 Br2 96.5(3)
C4 C5 N1 C17 -70.2(4)
C6 C5 N1 C17 109.5(4)
C4 C5 N1 C10 107.3(4)
C6 C5 N1 C10 -73.0(5)
C17 N1 C10 O2 179.0(4)
C5 N1 C10 O2 1.2(7)
C17 N1 C10 C11 -3.4(4)
C5 N1 C10 C11 178.8(3)
O2 C10 C11 C16 179.5(5)
N1 C10 C11 C16 2.1(5)
O2 C10 C11 C12 0.9(8)
N1 C10 C11 C12 -176.6(4)
C16 C11 C12 C13 0.4(7)
C10 C11 C12 C13 178.9(5)
C11 C12 C13 C14 -0.6(8)
C12 C13 C14 C15 0.1(8)
C13 C14 C15 C16 0.4(7)
C12 C11 C16 C15 0.2(7)
C10 C11 C16 C15 -178.6(4)
C12 C11 C16 C17 178.7(4)
C10 C11 C16 C17 0.0(5)
C14 C15 C16 C11 -0.6(6)
C14 C15 C16 C17 -178.8(4)
C10 N1 C17 O3 -175.4(4)
C5 N1 C17 O3 2.4(6)
C10 N1 C17 C16 3.4(4)
C5 N1 C17 C16 -178.8(3)
C11 C16 C17 O3 176.7(4)
C15 C16 C17 O3 -4.9(7)
C11 C16 C17 N1 -2.0(4)
C15 C16 C17 N1 176.4(4)
C3 C2 O1 C1 -0.5(5)
C7 C2 O1 C1 178.4(3)

loop_
_cod_related_entry_id
_cod_related_entry_database
_cod_related_entry_code
1 ChemSpider 21125395
